data_7117676
loop_
_publ_author_name
'Bjarke S. Donslund'
'Alicia Monleon'
'Jesper Larsen'
'Lise Ibsen'
'Karl Anker Jorgensen'

_publ_section_title
;
 The stereoselective formation of highly substituted CF3-dihydropyrans as
 versatile building blocks
;
_journal_name_full Chem.Commun.
_journal_page_first 13666
_journal_paper_doi 10.1039/C5cc04874E
_journal_volume 51
_journal_year 2015
_chemical_absolute_configuration ad
_chemical_formula_moiety 'C28 H22 Br F3 O4'
_chemical_formula_sum 'C28 H22 Br F3 O4'
_chemical_formula_weight 559.36
_space_group_crystal_system monoclinic
_space_group_IT_number 4
_space_group_name_Hall 'P 2yb'
_space_group_name_H-M_alt 'P 1 21 1'
_symmetry_space_group_name_Hall 'P 2yb'
_symmetry_space_group_name_H-M 'P 1 21 1'
_atom_sites_solution_hydrogens geom
_atom_sites_solution_primary direct
_audit_creation_date 2015-06-07
_audit_creation_method
;
Olex2 1.2
(compiled 2015.01.26 svn.r3150 for OlexSys, GUI svn.r4998)
;
_audit_update_record
;
2015-06-07 deposited with the CCDC.
2015-07-17 downloaded from the CCDC.
;
_cell_angle_alpha 90
_cell_angle_beta 99.557(13)
_cell_angle_gamma 90
_cell_formula_units_Z 4
_cell_length_a 10.6758(14)
_cell_length_b 9.3185(8)
_cell_length_c 25.405(3)
_cell_measurement_reflns_used 2508
_cell_measurement_temperature 100.0(2)
_cell_measurement_theta_max 22.4060
_cell_measurement_theta_min 2.6860
_cell_volume 2492.3(5)
_computing_cell_refinement
;
CrysAlisPro, Agilent Technologies,
Version 1.171.37.31 (release 14-01-2014 CrysAlis171 .NET)
(compiled Jan 14 2014,18:38:05)
;
_computing_data_collection
;
CrysAlisPro, Agilent Technologies,
Version 1.171.37.31 (release 14-01-2014 CrysAlis171 .NET)
(compiled Jan 14 2014,18:38:05)
;
_computing_data_reduction
;
CrysAlisPro, Agilent Technologies,
Version 1.171.37.31 (release 14-01-2014 CrysAlis171 .NET)
(compiled Jan 14 2014,18:38:05)
;
_computing_molecular_graphics 'Olex2 (Dolomanov et al., 2009)'
_computing_publication_material 'Olex2 (Dolomanov et al., 2009)'
_computing_structure_refinement 'ShelXL (Sheldrick, 2008)'
_computing_structure_solution 'ShelXT (Sheldrick, 2015)'
_diffrn_ambient_environment N~2~
_diffrn_ambient_temperature 100.0(2)
_diffrn_detector 'CCD plate'
_diffrn_detector_area_resol_mean 10.3590
_diffrn_detector_type Atlas
_diffrn_measured_fraction_theta_full 0.992
_diffrn_measured_fraction_theta_max 0.904
_diffrn_measurement_details
;
  1 omega   35.00   81.00   1.0000   30.0000
omega____ theta____ kappa____ phi______ frames
    -       17.6399  178.0000  -60.0000 46

  2 omega  -20.00   60.00   1.0000   30.0000
omega____ theta____ kappa____ phi______ frames
    -       17.6399  -99.0000  150.0000 80

  3 omega   -9.00   94.00   1.0000   30.0000
omega____ theta____ kappa____ phi______ frames
    -       17.6399   38.0000   60.0000 103

  4 omega  -12.00   92.00   1.0000   30.0000
omega____ theta____ kappa____ phi______ frames
    -       17.6399   57.0000  -30.0000 104

  5 omega  -45.00  -14.00   1.0000   30.0000
omega____ theta____ kappa____ phi______ frames
    -      -18.8118   38.0000   30.0000 31
;
_diffrn_measurement_device 'four-circle diffractometer'
_diffrn_measurement_device_type 'SuperNova, Single source at offset, Atlas'
_diffrn_measurement_method '\w scans'
_diffrn_orient_matrix_UB_11 0.0089953000
_diffrn_orient_matrix_UB_12 -0.0156030000
_diffrn_orient_matrix_UB_13 0.0277022000
_diffrn_orient_matrix_UB_21 -0.0270202000
_diffrn_orient_matrix_UB_22 -0.0689249000
_diffrn_orient_matrix_UB_23 -0.0057214000
_diffrn_orient_matrix_UB_31 0.0610916000
_diffrn_orient_matrix_UB_32 -0.0281891000
_diffrn_orient_matrix_UB_33 -0.0013777000
_diffrn_radiation_monochromator mirror
_diffrn_radiation_probe x-ray
_diffrn_radiation_type MoK\a
_diffrn_radiation_wavelength 0.71073
_diffrn_reflns_av_R_equivalents 0.0996
_diffrn_reflns_av_unetI/netI 0.2652
_diffrn_reflns_laue_measured_fraction_full 0.992
_diffrn_reflns_laue_measured_fraction_max 0.904
_diffrn_reflns_limit_h_max 13
_diffrn_reflns_limit_h_min -15
_diffrn_reflns_limit_k_max 13
_diffrn_reflns_limit_k_min -13
_diffrn_reflns_limit_l_max 36
_diffrn_reflns_limit_l_min -37
_diffrn_reflns_number 25880
_diffrn_reflns_point_group_measured_fraction_full 0.982
_diffrn_reflns_point_group_measured_fraction_max 0.840
_diffrn_reflns_theta_full 25.242
_diffrn_reflns_theta_max 32.042
_diffrn_reflns_theta_min 2.219
_diffrn_source 'SuperNova (Mo) X-ray Source'
_exptl_absorpt_coefficient_mu 1.705
_exptl_absorpt_correction_T_max 1.00000
_exptl_absorpt_correction_T_min 0.79372
_exptl_absorpt_correction_type multi-scan
_exptl_absorpt_process_details
;
CrysAlisPro, Agilent Technologies,
Version 1.171.37.31 (release 14-01-2014 CrysAlis171 .NET)
(compiled Jan 14 2014,18:38:05)
Empirical absorption correction using spherical harmonics,
 implemented in SCALE3 ABSPACK scaling algorithm.
;
_exptl_crystal_density_diffrn 1.491
_exptl_crystal_F_000 1136
_refine_diff_density_max 1.431
_refine_diff_density_min -1.114
_refine_diff_density_rms 0.127
_refine_ls_abs_structure_details
;
 Flack x determined using 1153 quotients [(I+)-(I-)]/[(I+)+(I-)]
 (Parsons, Flack and Wagner, Acta Cryst. B69 (2013) 249-259).
;
_refine_ls_abs_structure_Flack -0.017(11)
_refine_ls_extinction_coef .
_refine_ls_extinction_method none
_refine_ls_goodness_of_fit_ref 1.020
_refine_ls_hydrogen_treatment constr
_refine_ls_matrix_type full
_refine_ls_number_parameters 641
_refine_ls_number_reflns 14583
_refine_ls_number_restraints 1
_refine_ls_restrained_S_all 1.020
_refine_ls_R_factor_all 0.2437
_refine_ls_R_factor_gt 0.1093
_refine_ls_shift/su_max 0.000
_refine_ls_shift/su_mean 0.000
_refine_ls_structure_factor_coef Fsqd
_refine_ls_weighting_details 'w=1/[\s^2^(Fo^2^)+(0.0850P)^2^] where P=(Fo^2^+2Fc^2^)/3'
_refine_ls_weighting_scheme calc
_refine_ls_wR_factor_gt 0.2150
_refine_ls_wR_factor_ref 0.2913
_reflns_Friedel_coverage 0.764
_reflns_friedel_fraction_full 0.971
_reflns_friedel_fraction_max 0.769
_reflns_number_gt 5639
_reflns_number_total 14583
_reflns_threshold_expression 'I > 2\s(I)'
_cod_data_source_file c5cc04874e2.cif
_cod_data_source_block exp_2547
_cod_database_code 7117676
_chemical_oxdiff_formula C28H22BrF3O4
_shelx_space_group_comment
;
The symmetry employed for this shelxl refinement is uniquely defined
by the following loop, which should always be used as a source of
symmetry information in preference to the above space-group names.
They are only intended as comments.
;
_reflns_odcompleteness_completeness 99.01
_reflns_odcompleteness_iscentric 1
_reflns_odcompleteness_theta 26.32
_olex2_refinement_description
;
1. Fixed Uiso
 At 1.2 times of:
  All C(H) groups, All C(H,H) groups
 At 1.5 times of:
  All C(H,H,H) groups
2.a Ternary CH refined with riding coordinates:
 C00M(H00M), C00P(H00P), C00U(H00U), C00V(H00V), C016(H016), C017(H017),
 C01G(H01J), C01L(H01N)
2.b Secondary CH2 refined with riding coordinates:
 C018(H01A,H01B), C01C(H01C,H01D), C01O(H01O,H01P), C020(H02A,H02B)
2.c Aromatic/amide H refined with riding coordinates:
 C00F(H00F), C00I(H00I), C00L(H00L), C00O(H00O), C00Q(H00Q), C00T(H00T),
 C00W(H00W), C00Z(H00Z), C012(H012), C013(H013), C015(H015), C019(H019),
 C01A(H01H), C01E(H01I), C01J(H01K), C01K(H01L), C01M(H01M), C01T(H01T),
 C01U(H01U), C01W(H01W), C01X(H01X), C01Y(H01Y)
2.d Idealised Me refined as rotating group:
 C01P(H01E,H01F,H01G), C01V(H01Q,H01R,H01S)
;
_shelx_shelxl_version_number 2014/7
_olex2_submission_special_instructions 'No special instructions were received'

loop_
_space_group_symop_operation_xyz
'x, y, z'
'-x, y+1/2, -z'

loop_
_atom_site_label
_atom_site_type_symbol
_atom_site_fract_x
_atom_site_fract_y
_atom_site_fract_z
_atom_site_U_iso_or_equiv
_atom_site_adp_type
_atom_site_occupancy
_atom_site_site_symmetry_order
_atom_site_calc_flag
_atom_site_refinement_flags_posn
_atom_site_refinement_flags_adp
_atom_site_refinement_flags_occupancy
_atom_site_disorder_assembly
_atom_site_disorder_group
Br01 Br 0.95317(15) 0.72460(15) 0.80838(6) 0.0454(5) Uani 1 1 d . . . . .
Br02 Br 0.93500(15) 0.57667(16) 0.31286(6) 0.0485(5) Uani 1 1 d . . . . .
O003 O 0.1893(8) 0.4309(10) 0.8933(3) 0.031(2) Uiso 1 1 d . . . . .
O004 O 0.8808(8) 0.7266(11) 0.9624(3) 0.031(2) Uani 1 1 d . . . . .
O005 O 0.4660(10) 0.3710(10) 1.1932(3) 0.038(2) Uani 1 1 d . . . . .
O006 O 0.2938(9) 0.3804(11) 0.8221(3) 0.038(2) Uani 1 1 d . . . . .
F007 F 1.0491(9) 0.9508(10) 0.9116(4) 0.070(3) Uani 1 1 d . . . . .
O008 O 0.4696(9) 0.1842(10) 0.6956(3) 0.035(2) Uani 1 1 d . . . . .
O009 O 0.8752(8) 0.5644(10) 0.4688(4) 0.034(2) Uani 1 1 d . . . . .
F00A F 1.1016(9) 0.8193(12) 0.9817(3) 0.071(3) Uani 1 1 d . . . . .
O00B O 0.2943(9) 0.2234(12) 0.3233(3) 0.044(3) Uani 1 1 d . . . . .
O00C O 0.1827(8) 0.2801(10) 0.3916(3) 0.036(2) Uani 1 1 d . . . . .
F00D F 1.1486(8) 0.7561(12) 0.9078(4) 0.069(3) Uani 1 1 d . . . . .
F00E F 1.1063(10) 0.6369(12) 0.4848(4) 0.077(4) Uani 1 1 d . . . . .
C00F C 0.3771(12) 0.5361(13) 0.9503(5) 0.026(3) Uani 1 1 d . . . . .
H00F H 0.3344 0.5574 0.9784 0.032 Uiso 1 1 calc R . . . .
C00G C 0.4834(12) 0.4426(14) 1.1482(5) 0.028(3) Uani 1 1 d . . . . .
C00H C 0.5077(11) 0.5690(14) 0.9539(5) 0.025(3) Uani 1 1 d . . . . .
C00I C 0.5714(12) 0.3803(14) 1.1192(5) 0.029(3) Uani 1 1 d . . . . .
H00I H 0.6122 0.2954 1.1312 0.035 Uiso 1 1 calc R . . . .
C00J C 0.3795(14) 0.4450(13) 0.8628(5) 0.032(3) Uani 1 1 d . . . . .
C00K C 0.9317(12) 0.7386(16) 0.9177(6) 0.035(3) Uani 1 1 d . . . . .
C00L C 0.5893(13) 0.2715(13) 0.5740(5) 0.029(3) Uani 1 1 d . . . . .
H00L H 0.6421 0.2297 0.5527 0.035 Uiso 1 1 calc R . . . .
C00M C 0.7586(12) 0.5982(16) 0.8612(5) 0.031(3) Uani 1 1 d . . . . .
H00M H 0.6933 0.6529 0.8378 0.038 Uiso 1 1 calc R . . . .
C00N C 0.5708(10) 0.5401(12) 0.9115(4) 0.020(2) Uani 1 1 d . . . . .
C00O C 0.5978(12) 0.4446(14) 1.0726(5) 0.027(3) Uani 1 1 d . . . . .
H00O H 0.6538 0.4015 1.0530 0.032 Uiso 1 1 calc R . . . .
C00P C 0.7472(12) 0.6957(15) 0.9533(5) 0.028(3) Uani 1 1 d . . . . .
H00P H 0.7016 0.7812 0.9381 0.033 Uiso 1 1 calc R . . . .
C00Q C 0.5018(12) 0.3138(13) 0.3682(5) 0.025(3) Uani 1 1 d . . . . .
H00Q H 0.5437 0.2945 0.3397 0.030 Uiso 1 1 calc R . . . .
C00R C 0.4989(12) 0.4063(13) 0.4582(4) 0.022(3) Uani 1 1 d . . . . .
C00S C 0.8751(13) 0.6866(16) 0.8718(6) 0.039(4) Uani 1 1 d . . . . .
C00T C 0.4525(13) 0.6360(14) 1.0844(5) 0.033(3) Uani 1 1 d . . . . .
H00T H 0.4109 0.7198 1.0716 0.040 Uiso 1 1 calc R . . . .
C00U C 0.5689(13) 0.6458(14) 1.0041(5) 0.031(3) Uani 1 1 d . . . . .
H00U H 0.5305 0.7414 1.0029 0.037 Uiso 1 1 calc R . . . .
C00V C 0.7372(12) 0.5379(13) 0.4587(5) 0.028(3) Uani 1 1 d . . . . .
H00V H 0.6911 0.6235 0.4438 0.034 Uiso 1 1 calc R . . . .
C00W C 0.5064(13) 0.4798(15) 0.8632(5) 0.030(3) Uani 1 1 d . . . . .
H00W H 0.5464 0.4646 0.8339 0.036 Uiso 1 1 calc R . . . .
C00X C 0.5399(12) 0.5724(14) 1.0560(5) 0.029(3) Uani 1 1 d . . . . .
C00Y C 0.3157(11) 0.4736(13) 0.9056(4) 0.022(3) Uani 1 1 d . . . . .
C00Z C 0.4277(15) 0.5748(16) 1.1315(5) 0.041(4) Uani 1 1 d . . . . .
H00Z H 0.3747 0.6210 1.1517 0.049 Uiso 1 1 calc R . . . .
C010 C 0.3078(14) 0.3188(15) 0.4056(5) 0.035(3) Uani 1 1 d . . . . .
C011 C 0.5667(13) 0.3745(15) 0.4163(5) 0.033(3) Uani 1 1 d . . . . .
C012 C 0.7369(15) 0.2748(16) 0.2865(5) 0.041(4) Uani 1 1 d . . . . .
H012 H 0.6863 0.3435 0.2666 0.049 Uiso 1 1 calc R . . . .
C013 C 0.5674(12) 0.2022(15) 0.6199(5) 0.031(3) Uani 1 1 d . . . . .
H013 H 0.6077 0.1154 0.6296 0.038 Uiso 1 1 calc R . . . .
C014 C 0.8707(16) 0.5314(16) 0.3763(6) 0.042(4) Uani 1 1 d . . . . .
C015 C 0.8641(14) 0.1935(15) 0.3690(6) 0.037(3) Uani 1 1 d . . . . .
H015 H 0.8993 0.2087 0.4046 0.044 Uiso 1 1 calc R . . . .
C016 C 0.5608(12) 0.4806(15) 0.5100(5) 0.028(3) Uani 1 1 d . . . . .
H016 H 0.5228 0.5763 0.5099 0.034 Uiso 1 1 calc R . . . .
C017 C 0.7114(12) 0.5727(16) 0.9160(4) 0.031(3) Uani 1 1 d . . . . .
H017 H 0.7570 0.4884 0.9324 0.037 Uiso 1 1 calc R . . . .
C018 C 0.7126(13) 0.6688(14) 1.0072(4) 0.029(3) Uani 1 1 d . . . . .
H01A H 0.7392 0.7499 1.0302 0.035 Uiso 1 1 calc R . . . .
H01B H 0.7576 0.5846 1.0228 0.035 Uiso 1 1 calc R . . . .
C019 C 0.4270(14) 0.3941(16) 0.6377(6) 0.041(4) Uani 1 1 d . . . . .
H019 H 0.3747 0.4372 0.6590 0.049 Uiso 1 1 calc R . . . .
C01A C 0.4497(12) 0.4601(15) 0.5909(5) 0.036(3) Uani 1 1 d . . . . .
H01H H 0.4077 0.5454 0.5803 0.044 Uiso 1 1 calc R . . . .
C01B C 0.4844(12) 0.2616(16) 0.6519(5) 0.033(3) Uani 1 1 d . . . . .
C01C C 0.1825(15) 0.350(2) 0.8448(5) 0.056(5) Uani 1 1 d . . . . .
H01C H 0.1782 0.2481 0.8522 0.067 Uiso 1 1 calc R . . . .
H01D H 0.1069 0.3764 0.8199 0.067 Uiso 1 1 calc R . . . .
C01D C 0.3753(12) 0.2849(15) 0.3654(5) 0.032(3) Uani 1 1 d . . . . .
C01E C 0.3675(13) 0.3786(14) 0.4527(5) 0.034(3) Uani 1 1 d . . . . .
H01I H 0.3226 0.4002 0.4801 0.041 Uiso 1 1 calc R . . . .
F01F F 1.1288(12) 0.638(2) 0.4066(5) 0.146(8) Uani 1 1 d . . . . .
C01G C 0.7508(11) 0.4370(15) 0.3676(5) 0.031(3) Uani 1 1 d . . . . .
H01J H 0.6833 0.4878 0.3439 0.037 Uiso 1 1 calc R . . . .
C01H C 0.9239(12) 0.5818(16) 0.4223(6) 0.033(3) Uani 1 1 d . . . . .
C01I C 1.0610(12) 0.8154(16) 0.9301(6) 0.038(4) Uani 1 1 d . . . . .
C01J C 0.8898(14) 0.0694(18) 0.3434(6) 0.043(4) Uani 1 1 d . . . . .
H01K H 0.9403 -0.0009 0.3623 0.052 Uiso 1 1 calc R . . . .
C01K C 0.8417(15) 0.0472(18) 0.2898(7) 0.051(5) Uani 1 1 d . . . . .
H01L H 0.8608 -0.0364 0.2727 0.061 Uiso 1 1 calc R . . . .
C01L C 0.7065(13) 0.4092(13) 0.4213(5) 0.030(3) Uani 1 1 d . . . . .
H01N H 0.7541 0.3266 0.4380 0.036 Uiso 1 1 calc R . . . .
C01M C 0.8573(14) 0.3509(17) 0.8584(7) 0.047(4) Uani 1 1 d . . . . .
H01M H 0.8891 0.3592 0.8946 0.056 Uiso 1 1 calc R . . . .
C01N C 0.7863(13) 0.4618(15) 0.8318(6) 0.036(3) Uani 1 1 d . . . . .
C01O C 0.7043(13) 0.5024(15) 0.5136(5) 0.036(3) Uani 1 1 d . . . . .
H01O H 0.7322 0.5799 0.5382 0.043 Uiso 1 1 calc R . . . .
H01P H 0.7486 0.4157 0.5272 0.043 Uiso 1 1 calc R . . . .
C01P C 0.3749(15) 0.4262(17) 1.2218(6) 0.045(4) Uani 1 1 d . . . . .
H01E H 0.2946 0.4339 1.1986 0.068 Uiso 1 1 calc GR . . . .
H01F H 0.4013 0.5194 1.2355 0.068 Uiso 1 1 calc GR . . . .
H01G H 0.3668 0.3630 1.2509 0.068 Uiso 1 1 calc GR . . . .
C01Q C 0.5323(13) 0.4041(15) 0.5596(5) 0.031(3) Uani 1 1 d . . . . .
C01R C 1.0472(16) 0.6626(19) 0.4385(7) 0.047(4) Uani 1 1 d . . . . .
C01S C 0.7821(14) 0.2992(18) 0.3401(6) 0.043(4) Uani 1 1 d . . . . .
C01T C 0.7660(15) 0.150(2) 0.2624(6) 0.051(4) Uani 1 1 d . . . . .
H01T H 0.7333 0.1351 0.2266 0.061 Uiso 1 1 calc R . . . .
C01U C 0.8806(14) 0.2288(19) 0.8313(7) 0.053(5) Uani 1 1 d . . . . .
H01U H 0.9275 0.1543 0.8493 0.064 Uiso 1 1 calc R . . . .
C01V C 0.4016(16) 0.2517(19) 0.7334(5) 0.053(4) Uani 1 1 d . . . . .
H01Q H 0.3134 0.2593 0.7182 0.080 Uiso 1 1 calc GR . . . .
H01R H 0.4358 0.3457 0.7419 0.080 Uiso 1 1 calc GR . . . .
H01S H 0.4105 0.1949 0.7654 0.080 Uiso 1 1 calc GR . . . .
C01W C 0.7394(14) 0.446(2) 0.7778(5) 0.048(4) Uani 1 1 d . . . . .
H01W H 0.6891 0.5183 0.7598 0.058 Uiso 1 1 calc R . . . .
C01X C 0.7670(19) 0.325(3) 0.7504(6) 0.081(8) Uani 1 1 d . . . . .
H01X H 0.7395 0.3169 0.7138 0.098 Uiso 1 1 calc R . . . .
C01Y C 0.8347(17) 0.216(2) 0.7776(7) 0.059(5) Uiso 1 1 d . . . . .
H01Y H 0.8501 0.1330 0.7596 0.071 Uiso 1 1 calc R . . . .
F01Z F 1.0272(13) 0.7998(13) 0.4356(8) 0.176(9) Uani 1 1 d . . . . .
C020 C 0.1728(14) 0.223(2) 0.3402(6) 0.064(5) Uani 1 1 d . . . . .
H02A H 0.1132 0.2794 0.3155 0.077 Uiso 1 1 calc R . . . .
H02B H 0.1409 0.1255 0.3399 0.077 Uiso 1 1 calc R . . . .

loop_
_atom_site_aniso_label
_atom_site_aniso_U_11
_atom_site_aniso_U_22
_atom_site_aniso_U_33
_atom_site_aniso_U_23
_atom_site_aniso_U_13
_atom_site_aniso_U_12
Br01 0.0349(9) 0.0568(12) 0.0467(9) 0.0057(8) 0.0132(7) -0.0101(8)
Br02 0.0358(9) 0.0533(12) 0.0591(10) 0.0094(8) 0.0156(8) -0.0073(8)
O004 0.027(5) 0.036(6) 0.030(4) 0.005(4) 0.004(4) -0.006(5)
O005 0.054(7) 0.027(5) 0.035(5) 0.001(4) 0.013(5) 0.004(5)
O006 0.034(6) 0.048(6) 0.031(5) 0.011(5) 0.004(4) -0.008(5)
F007 0.045(6) 0.027(5) 0.132(9) 0.005(6) -0.002(6) -0.015(4)
O008 0.045(6) 0.030(6) 0.031(5) -0.005(4) 0.009(4) 0.002(5)
O009 0.024(5) 0.027(5) 0.051(6) -0.003(5) 0.000(4) -0.003(4)
F00A 0.057(7) 0.106(9) 0.047(5) 0.004(6) 0.000(5) -0.045(6)
O00B 0.039(6) 0.053(7) 0.037(5) -0.014(5) 0.003(4) -0.014(6)
O00C 0.018(5) 0.045(6) 0.043(5) 0.003(4) 0.003(4) -0.016(4)
F00D 0.030(5) 0.083(8) 0.100(7) -0.029(6) 0.024(5) -0.024(5)
F00E 0.058(7) 0.102(9) 0.061(6) 0.007(6) -0.022(5) -0.040(6)
C00F 0.035(8) 0.022(7) 0.020(6) -0.001(5) 0.000(5) 0.009(5)
C00G 0.026(7) 0.026(8) 0.029(6) -0.004(6) -0.007(5) -0.005(6)
C00H 0.022(6) 0.022(7) 0.031(6) -0.006(6) 0.003(5) 0.000(6)
C00I 0.023(7) 0.016(6) 0.049(8) -0.006(6) 0.007(6) 0.010(5)
C00J 0.047(9) 0.011(6) 0.036(7) 0.000(5) -0.003(6) -0.004(6)
C00K 0.021(7) 0.032(8) 0.052(8) 0.003(7) 0.007(6) -0.001(6)
C00L 0.032(8) 0.011(6) 0.044(8) -0.009(5) 0.006(6) 0.009(5)
C00M 0.023(7) 0.044(9) 0.027(6) -0.008(6) 0.004(5) 0.005(6)
C00N 0.014(6) 0.019(6) 0.026(6) 0.006(5) 0.002(4) -0.008(4)
C00O 0.023(7) 0.030(8) 0.030(6) 0.000(6) 0.011(5) 0.005(6)
C00P 0.022(7) 0.031(8) 0.030(6) 0.005(6) 0.008(5) 0.004(6)
C00Q 0.023(7) 0.023(7) 0.030(6) 0.007(5) 0.007(5) -0.006(5)
C00R 0.035(7) 0.017(6) 0.012(5) -0.001(5) 0.002(5) -0.003(5)
C00S 0.028(8) 0.043(9) 0.048(8) 0.011(7) 0.017(6) 0.010(7)
C00T 0.027(7) 0.021(7) 0.050(8) 0.003(6) 0.004(6) 0.001(6)
C00U 0.035(8) 0.024(7) 0.033(7) 0.001(6) 0.004(6) -0.001(6)
C00V 0.015(6) 0.020(7) 0.050(8) -0.012(6) 0.005(6) 0.000(5)
C00W 0.027(7) 0.037(8) 0.028(6) 0.000(6) 0.016(6) 0.012(6)
C00X 0.032(7) 0.015(6) 0.038(7) -0.002(6) -0.001(5) -0.014(6)
C00Y 0.013(6) 0.025(7) 0.025(6) -0.001(5) -0.002(4) -0.005(5)
C00Z 0.061(10) 0.033(8) 0.029(7) -0.010(7) 0.010(7) 0.006(8)
C010 0.031(8) 0.032(8) 0.042(8) 0.000(6) 0.008(6) -0.011(6)
C011 0.030(8) 0.027(7) 0.041(7) -0.002(6) 0.004(6) 0.014(6)
C012 0.055(11) 0.035(9) 0.037(8) -0.003(6) 0.020(7) 0.009(7)
C013 0.027(7) 0.025(7) 0.043(7) 0.006(6) 0.008(5) 0.003(6)
C014 0.052(10) 0.033(9) 0.041(8) -0.003(7) 0.008(7) 0.009(7)
C015 0.040(9) 0.027(8) 0.048(8) -0.002(7) 0.020(7) -0.002(6)
C016 0.023(7) 0.029(8) 0.034(7) 0.012(6) 0.005(5) -0.001(5)
C017 0.030(7) 0.037(8) 0.023(6) 0.003(6) 0.000(5) -0.004(7)
C018 0.042(8) 0.030(8) 0.016(5) -0.006(5) 0.006(5) -0.007(6)
C019 0.036(9) 0.037(9) 0.054(9) 0.005(7) 0.021(7) 0.002(7)
C01A 0.023(7) 0.030(8) 0.056(9) -0.001(7) 0.005(6) 0.014(6)
C01B 0.021(7) 0.041(9) 0.044(7) -0.004(7) 0.020(6) -0.015(6)
C01C 0.047(10) 0.090(15) 0.031(7) 0.006(8) 0.005(7) -0.023(10)
C01D 0.016(7) 0.034(8) 0.049(8) 0.000(6) 0.012(6) -0.013(6)
C01E 0.034(8) 0.023(7) 0.046(8) 0.010(6) 0.013(6) -0.010(6)
F01F 0.054(8) 0.29(3) 0.095(9) -0.042(11) 0.014(7) -0.086(12)
C01G 0.009(6) 0.038(8) 0.048(8) -0.007(6) 0.009(5) 0.002(5)
C01H 0.017(6) 0.029(7) 0.056(8) 0.013(7) 0.018(6) 0.013(6)
C01I 0.013(7) 0.033(8) 0.076(10) 0.020(7) 0.028(7) 0.003(6)
C01J 0.046(9) 0.038(9) 0.054(9) 0.001(8) 0.029(8) -0.003(8)
C01K 0.041(10) 0.040(11) 0.079(12) -0.021(9) 0.034(9) -0.002(8)
C01L 0.039(8) 0.012(6) 0.035(7) 0.003(5) -0.001(6) -0.003(6)
C01M 0.032(9) 0.041(10) 0.070(11) 0.001(8) 0.012(8) 0.001(7)
C01N 0.028(8) 0.035(8) 0.047(8) -0.016(7) 0.012(6) -0.010(6)
C01O 0.034(8) 0.024(8) 0.052(9) -0.010(7) 0.011(7) -0.003(6)
C01P 0.053(10) 0.043(9) 0.048(8) -0.008(7) 0.029(8) -0.017(8)
C01Q 0.035(8) 0.028(8) 0.027(6) -0.009(6) 0.000(5) -0.002(6)
C01R 0.028(9) 0.049(10) 0.063(10) -0.015(8) 0.003(7) -0.020(7)
C01S 0.029(8) 0.052(10) 0.055(9) 0.003(8) 0.025(7) -0.002(7)
C01T 0.033(9) 0.070(12) 0.054(9) -0.004(9) 0.021(8) -0.023(9)
C01U 0.040(9) 0.037(10) 0.093(12) -0.021(10) 0.042(9) -0.020(8)
C01V 0.057(11) 0.062(12) 0.043(8) 0.003(8) 0.015(8) 0.008(9)
C01W 0.036(9) 0.074(13) 0.035(8) -0.007(8) 0.007(7) -0.001(8)
C01X 0.076(14) 0.14(2) 0.034(8) -0.043(11) 0.036(9) -0.073(14)
F01Z 0.080(10) 0.035(8) 0.37(3) 0.028(11) -0.085(13) -0.025(7)
C020 0.034(9) 0.103(16) 0.055(10) -0.027(11) 0.007(7) -0.024(11)

loop_
_atom_type_symbol
_atom_type_description
_atom_type_scat_dispersion_real
_atom_type_scat_dispersion_imag
_atom_type_scat_source
C C 0.0033 0.0016 'International Tables Vol C Tables 4.2.6.8 and 6.1.1.4'
H H 0.0000 0.0000 'International Tables Vol C Tables 4.2.6.8 and 6.1.1.4'
O O 0.0106 0.0060 'International Tables Vol C Tables 4.2.6.8 and 6.1.1.4'
F F 0.0171 0.0103 'International Tables Vol C Tables 4.2.6.8 and 6.1.1.4'
Br Br -0.2901 2.4595 'International Tables Vol C Tables 4.2.6.8 and 6.1.1.4'

loop_
_geom_angle_atom_site_label_1
_geom_angle_atom_site_label_2
_geom_angle_atom_site_label_3
_geom_angle
_geom_angle_site_symmetry_1
_geom_angle_site_symmetry_3
C00Y O003 C01C 104.6(9) . .
C00K O004 C00P 114.3(10) . .
C00G O005 C01P 117.2(11) . .
C00J O006 C01C 105.8(10) . .
C01B O008 C01V 117.0(11) . .
C01H O009 C00V 112.3(10) . .
C01D O00B C020 104.6(10) . .
C010 O00C C020 105.2(10) . .
C00H C00F H00F 120.5 . .
C00Y C00F H00F 120.5 . .
C00Y C00F C00H 119.0(11) . .
O005 C00G C00I 115.6(12) . .
O005 C00G C00Z 125.0(12) . .
C00Z C00G C00I 119.3(12) . .
C00F C00H C00U 116.1(10) . .
C00N C00H C00F 120.5(11) . .
C00N C00H C00U 123.3(11) . .
C00G C00I H00I 119.6 . .
C00O C00I C00G 120.7(12) . .
C00O C00I H00I 119.6 . .
O006 C00J C00Y 108.3(11) . .
C00W C00J O006 128.6(12) . .
C00W C00J C00Y 123.1(12) . .
O004 C00K C01I 110.0(12) . .
C00S C00K O004 121.9(13) . .
C00S C00K C01I 128.1(13) . .
C013 C00L H00L 119.8 . .
C013 C00L C01Q 120.4(12) . .
C01Q C00L H00L 119.8 . .
C00S C00M H00M 108.3 . .
C00S C00M C017 107.7(10) . .
C00S C00M C01N 109.1(10) . .
C017 C00M H00M 108.3 . .
C01N C00M H00M 108.3 . .
C01N C00M C017 115.0(12) . .
C00H C00N C00W 121.3(11) . .
C00H C00N C017 120.3(10) . .
C00W C00N C017 118.4(10) . .
C00I C00O H00O 120.4 . .
C00X C00O C00I 119.2(12) . .
C00X C00O H00O 120.4 . .
O004 C00P H00P 108.4 . .
O004 C00P C017 113.5(10) . .
O004 C00P C018 106.0(10) . .
C017 C00P H00P 108.4 . .
C018 C00P H00P 108.4 . .
C018 C00P C017 112.1(11) . .
C011 C00Q H00Q 121.3 . .
C01D C00Q H00Q 121.3 . .
C01D C00Q C011 117.3(11) . .
C011 C00R C016 122.5(11) . .
C01E C00R C011 120.8(11) . .
C01E C00R C016 116.6(10) . .
C00K C00S Br01 117.8(11) . .
C00K C00S C00M 128.1(12) . .
C00M C00S Br01 114.1(10) . .
C00X C00T H00T 119.7 . .
C00Z C00T H00T 119.7 . .
C00Z C00T C00X 120.5(13) . .
C00H C00U H00U 106.5 . .
C00H C00U C00X 112.8(11) . .
C00H C00U C018 113.4(10) . .
C00X C00U H00U 106.5 . .
C018 C00U H00U 106.5 . .
C018 C00U C00X 110.7(10) . .
O009 C00V H00V 110.7 . .
O009 C00V C01L 110.1(10) . .
O009 C00V C01O 104.6(10) . .
C01L C00V H00V 110.7 . .
C01O C00V H00V 110.7 . .
C01O C00V C01L 109.7(10) . .
C00J C00W C00N 115.5(10) . .
C00J C00W H00W 122.2 . .
C00N C00W H00W 122.2 . .
C00O C00X C00T 120.8(12) . .
C00O C00X C00U 119.7(12) . .
C00T C00X C00U 119.5(12) . .
O003 C00Y C00J 110.5(10) . .
C00F C00Y O003 129.2(11) . .
C00F C00Y C00J 120.4(12) . .
C00G C00Z H00Z 120.4 . .
C00T C00Z C00G 119.2(13) . .
C00T C00Z H00Z 120.4 . .
O00C C010 C01D 110.7(12) . .
O00C C010 C01E 128.5(12) . .
C01E C010 C01D 120.8(13) . .
C00Q C011 C01L 119.4(11) . .
C00R C011 C00Q 119.6(12) . .
C00R C011 C01L 120.9(12) . .
C01S C012 H012 119.7 . .
C01T C012 H012 119.7 . .
C01T C012 C01S 120.6(15) . .
C00L C013 H013 119.6 . .
C00L C013 C01B 120.8(13) . .
C01B C013 H013 119.6 . .
C01G C014 Br02 114.4(10) . .
C01H C014 Br02 121.1(12) . .
C01H C014 C01G 124.5(13) . .
C01J C015 H015 120.5 . .
C01J C015 C01S 119.1(14) . .
C01S C015 H015 120.5 . .
C00R C016 H016 106.8 . .
C01O C016 C00R 113.2(10) . .
C01O C016 H016 106.8 . .
C01Q C016 C00R 112.4(11) . .
C01Q C016 H016 106.8 . .
C01Q C016 C01O 110.4(10) . .
C00M C017 H017 106.7 . .
C00N C017 C00M 114.9(10) . .
C00N C017 H017 106.7 . .
C00P C017 C00M 111.1(11) . .
C00P C017 C00N 110.2(10) . .
C00P C017 H017 106.7 . .
C00P C018 C00U 111.9(10) . .
C00P C018 H01A 109.2 . .
C00P C018 H01B 109.2 . .
C00U C018 H01A 109.2 . .
C00U C018 H01B 109.2 . .
H01A C018 H01B 107.9 . .
C01A C019 H019 120.7 . .
C01A C019 C01B 118.6(13) . .
C01B C019 H019 120.7 . .
C019 C01A H01H 118.6 . .
C01Q C01A C019 122.7(13) . .
C01Q C01A H01H 118.6 . .
O008 C01B C013 115.7(13) . .
O008 C01B C019 125.1(12) . .
C019 C01B C013 119.1(12) . .
O003 C01C H01C 110.0 . .
O003 C01C H01D 110.0 . .
O006 C01C O003 108.3(12) . .
O006 C01C H01C 110.0 . .
O006 C01C H01D 110.0 . .
H01C C01C H01D 108.4 . .
C00Q C01D O00B 127.4(11) . .
C00Q C01D C010 123.3(13) . .
C010 C01D O00B 109.3(11) . .
C00R C01E H01I 121.0 . .
C010 C01E C00R 118.1(12) . .
C010 C01E H01I 121.0 . .
C014 C01G H01J 108.8 . .
C014 C01G C01L 109.8(11) . .
C01L C01G H01J 108.8 . .
C01S C01G C014 107.9(10) . .
C01S C01G H01J 108.8 . .
C01S C01G C01L 112.8(11) . .
O009 C01H C01R 105.1(13) . .
C014 C01H O009 123.9(13) . .
C014 C01H C01R 130.9(13) . .
F007 C01I C00K 109.5(12) . .
F00A C01I F007 108.7(13) . .
F00A C01I C00K 110.7(11) . .
F00D C01I F007 106.3(11) . .
F00D C01I F00A 107.8(12) . .
F00D C01I C00K 113.6(13) . .
C015 C01J H01K 119.4 . .
C015 C01J C01K 121.2(16) . .
C01K C01J H01K 119.4 . .
C01J C01K H01L 120.5 . .
C01T C01K C01J 119.1(15) . .
C01T C01K H01L 120.5 . .
C00V C01L C01G 110.7(10) . .
C00V C01L H01N 107.6 . .
C011 C01L C00V 109.0(11) . .
C011 C01L C01G 114.0(10) . .
C011 C01L H01N 107.6 . .
C01G C01L H01N 107.6 . .
C01N C01M H01M 119.9 . .
C01U C01M H01M 119.9 . .
C01U C01M C01N 120.1(16) . .
C01M C01N C00M 121.1(13) . .
C01W C01N C00M 120.2(14) . .
C01W C01N C01M 118.8(14) . .
C00V C01O C016 110.7(11) . .
C00V C01O H01O 109.5 . .
C00V C01O H01P 109.5 . .
C016 C01O H01O 109.5 . .
C016 C01O H01P 109.5 . .
H01O C01O H01P 108.1 . .
O005 C01P H01E 109.5 . .
O005 C01P H01F 109.5 . .
O005 C01P H01G 109.5 . .
H01E C01P H01F 109.5 . .
H01E C01P H01G 109.5 . .
H01F C01P H01G 109.5 . .
C00L C01Q C016 119.5(12) . .
C01A C01Q C00L 118.3(12) . .
C01A C01Q C016 122.2(12) . .
F00E C01R F01F 105.3(16) . .
F00E C01R C01H 115.9(14) . .
F00E C01R F01Z 107.0(16) . .
F01F C01R C01H 112.7(14) . .
F01Z C01R F01F 104.9(18) . .
F01Z C01R C01H 110.3(15) . .
C012 C01S C015 118.3(14) . .
C012 C01S C01G 121.4(14) . .
C015 C01S C01G 120.2(13) . .
C012 C01T H01T 119.2 . .
C01K C01T C012 121.7(16) . .
C01K C01T H01T 119.2 . .
C01M C01U H01U 119.9 . .
C01M C01U C01Y 120.1(19) . .
C01Y C01U H01U 119.9 . .
O008 C01V H01Q 109.5 . .
O008 C01V H01R 109.5 . .
O008 C01V H01S 109.5 . .
H01Q C01V H01R 109.5 . .
H01Q C01V H01S 109.5 . .
H01R C01V H01S 109.5 . .
C01N C01W H01W 119.7 . .
C01N C01W C01X 120.5(17) . .
C01X C01W H01W 119.7 . .
C01W C01X H01X 120.3 . .
C01Y C01X C01W 119.4(16) . .
C01Y C01X H01X 120.3 . .
C01U C01Y H01Y 119.5 . .
C01X C01Y C01U 120.9(19) . .
C01X C01Y H01Y 119.5 . .
O00B C020 H02A 109.6 . .
O00B C020 H02B 109.6 . .
O00C C020 O00B 110.3(11) . .
O00C C020 H02A 109.6 . .
O00C C020 H02B 109.6 . .
H02A C020 H02B 108.1 . .

loop_
_geom_bond_atom_site_label_1
_geom_bond_atom_site_label_2
_geom_bond_distance
_geom_bond_site_symmetry_2
Br01 C00S 1.966(13) .
Br02 C014 1.902(14) .
O003 C00Y 1.392(14) .
O003 C01C 1.439(16) .
O004 C00K 1.341(14) .
O004 C00P 1.435(14) .
O005 C00G 1.363(15) .
O005 C01P 1.405(15) .
O006 C00J 1.397(15) .
O006 C01C 1.433(16) .
F007 C01I 1.345(16) .
O008 C01B 1.354(15) .
O008 C01V 1.441(15) .
O009 C00V 1.473(14) .
O009 C01H 1.377(14) .
F00A C01I 1.309(17) .
O00B C01D 1.383(15) .
O00B C020 1.431(16) .
O00C C010 1.372(15) .
O00C C020 1.399(16) .
F00D C01I 1.295(15) .
F00E C01R 1.262(19) .
C00F H00F 0.9300 .
C00F C00H 1.416(17) .
C00F C00Y 1.346(16) .
C00G C00I 1.412(17) .
C00G C00Z 1.40(2) .
C00H C00N 1.388(15) .
C00H C00U 1.512(17) .
C00I H00I 0.9300 .
C00I C00O 1.397(17) .
C00J C00W 1.392(18) .
C00J C00Y 1.402(17) .
C00K C00S 1.31(2) .
C00K C01I 1.540(19) .
C00L H00L 0.9300 .
C00L C013 1.385(17) .
C00L C01Q 1.398(18) .
C00M H00M 0.9800 .
C00M C00S 1.479(19) .
C00M C017 1.575(15) .
C00M C01N 1.527(18) .
C00N C00W 1.418(17) .
C00N C017 1.517(16) .
C00O H00O 0.9300 .
C00O C00X 1.375(18) .
C00P H00P 0.9800 .
C00P C017 1.497(19) .
C00P C018 1.496(15) .
C00Q H00Q 0.9300 .
C00Q C011 1.419(17) .
C00Q C01D 1.367(16) .
C00R C011 1.415(16) .
C00R C016 1.535(16) .
C00R C01E 1.410(17) .
C00T H00T 0.9300 .
C00T C00X 1.402(18) .
C00T C00Z 1.390(18) .
C00U H00U 0.9800 .
C00U C00X 1.562(17) .
C00U C018 1.538(17) .
C00V H00V 0.9800 .
C00V C01L 1.532(16) .
C00V C01O 1.529(17) .
C00W H00W 0.9300 .
C00Z H00Z 0.9300 .
C010 C01D 1.382(17) .
C010 C01E 1.377(18) .
C011 C01L 1.511(18) .
C012 H012 0.9300 .
C012 C01S 1.386(19) .
C012 C01T 1.37(2) .
C013 H013 0.9300 .
C013 C01B 1.412(17) .
C014 C01G 1.54(2) .
C014 C01H 1.30(2) .
C015 H015 0.9300 .
C015 C01J 1.38(2) .
C015 C01S 1.44(2) .
C016 H016 0.9800 .
C016 C01O 1.533(17) .
C016 C01Q 1.522(17) .
C017 H017 0.9800 .
C018 H01A 0.9700 .
C018 H01B 0.9700 .
C019 H019 0.9300 .
C019 C01A 1.395(18) .
C019 C01B 1.40(2) .
C01A H01H 0.9300 .
C01A C01Q 1.383(17) .
C01C H01C 0.9700 .
C01C H01D 0.9700 .
C01E H01I 0.9300 .
F01F C01R 1.30(2) .
C01G H01J 0.9800 .
C01G C01L 1.539(16) .
C01G C01S 1.525(19) .
C01H C01R 1.51(2) .
C01J H01K 0.9300 .
C01J C01K 1.39(2) .
C01K H01L 0.9300 .
C01K C01T 1.37(2) .
C01L H01N 0.9800 .
C01M H01M 0.9300 .
C01M C01N 1.39(2) .
C01M C01U 1.37(2) .
C01N C01W 1.388(18) .
C01O H01O 0.9700 .
C01O H01P 0.9700 .
C01P H01E 0.9600 .
C01P H01F 0.9600 .
C01P H01G 0.9600 .
C01R F01Z 1.30(2) .
C01T H01T 0.9300 .
C01U H01U 0.9300 .
C01U C01Y 1.38(2) .
C01V H01Q 0.9600 .
C01V H01R 0.9600 .
C01V H01S 0.9600 .
C01W H01W 0.9300 .
C01W C01X 1.39(3) .
C01X H01X 0.9300 .
C01X C01Y 1.36(3) .
C01Y H01Y 0.9300 .
C020 H02A 0.9700 .
C020 H02B 0.9700 .
